data_4133191
loop_
_publ_author_name
'Hu, Anhua'
'Chen, Yilin'
'Guo, Jing-Jing'
'Yu, Na'
'An, Qing'
'Zuo, Zhiwei'

_publ_section_title
;
 Cerium-Catalyzed Formal Cycloaddition of Cycloalkanols with Alkenes
 through Dual Photoexcitation.
;
_journal_issue 42
_journal_name_full 'Journal of the American Chemical Society'
_journal_page_first 13580
_journal_page_last 13585
_journal_paper_doi 10.1021/jacs.8b08781
_journal_volume 140
_journal_year 2018
_chemical_formula_moiety '0.2(C11 H14 O4)'
_chemical_formula_sum 'C2.2 H2.8 O0.8'
_chemical_formula_weight 42.04
_space_group_crystal_system triclinic
_space_group_IT_number 2
_space_group_name_Hall '-P 1'
_space_group_name_H-M_alt 'P -1'
_atom_sites_solution_hydrogens geom
_atom_sites_solution_primary dual
_audit_creation_date 2018-05-15
_audit_creation_method
;
Olex2 1.2
(compiled 2017.01.04 svn.r3372 for OlexSys, GUI svn.r5292)
;
_cell_angle_alpha 96.927(4)
_cell_angle_beta 104.549(4)
_cell_angle_gamma 116.762(3)
_cell_formula_units_Z 30
_cell_length_a 10.7657(7)
_cell_length_b 11.8832(9)
_cell_length_c 14.3028(10)
_cell_measurement_reflns_used 3503
_cell_measurement_temperature 150(2)
_cell_volume 1522.5(2)
_computing_cell_refinement 'SAINT v8.37A (Bruker, 2015)'
_computing_data_reduction 'SAINT v8.37A (Bruker, 2015)'
_computing_molecular_graphics 'Olex2 (Dolomanov et al., 2009)'
_computing_publication_material 'Olex2 (Dolomanov et al., 2009)'
_computing_structure_refinement 'XL (Sheldrick, 2008)'
_computing_structure_solution 'XT (Sheldrick, 2015)'
_diffrn_ambient_temperature 150.0
_diffrn_measured_fraction_theta_full 0.992
_diffrn_measured_fraction_theta_max 0.992
_diffrn_measurement_device_type 'Bruker APEX-II CCD'
_diffrn_measurement_method '\f and \w scans'
_diffrn_radiation_type MoK\a
_diffrn_radiation_wavelength 0.71073
_diffrn_reflns_av_R_equivalents 0.0324
_diffrn_reflns_av_unetI/netI 0.0345
_diffrn_reflns_Laue_measured_fraction_full 0.992
_diffrn_reflns_Laue_measured_fraction_max 0.992
_diffrn_reflns_limit_h_max 13
_diffrn_reflns_limit_h_min -13
_diffrn_reflns_limit_k_max 14
_diffrn_reflns_limit_k_min -14
_diffrn_reflns_limit_l_max 17
_diffrn_reflns_limit_l_min -17
_diffrn_reflns_number 19303
_diffrn_reflns_point_group_measured_fraction_full 0.992
_diffrn_reflns_point_group_measured_fraction_max 0.992
_diffrn_reflns_theta_full 25.242
_diffrn_reflns_theta_max 26.021
_diffrn_reflns_theta_min 2.248
_diffrn_standards_number 0
_exptl_absorpt_coefficient_mu 0.105
_exptl_absorpt_correction_T_max 0.7454
_exptl_absorpt_correction_T_min 0.6903
_exptl_crystal_density_diffrn 1.376
_exptl_crystal_description block
_exptl_crystal_F_000 672
_refine_diff_density_max 0.308
_refine_diff_density_min -0.217
_refine_diff_density_rms 0.051
_refine_ls_extinction_method none
_refine_ls_goodness_of_fit_ref 1.061
_refine_ls_hydrogen_treatment constr
_refine_ls_matrix_type full
_refine_ls_number_parameters 412
_refine_ls_number_reflns 5959
_refine_ls_number_restraints 6
_refine_ls_restrained_S_all 1.061
_refine_ls_R_factor_all 0.1555
_refine_ls_R_factor_gt 0.0745
_refine_ls_shift/su_max 0.004
_refine_ls_shift/su_mean 0.001
_refine_ls_structure_factor_coef Fsqd
_refine_ls_weighting_details 'w=1/[\s^2^(Fo^2^)+(0.0320P)^2^+4.1110P] where P=(Fo^2^+2Fc^2^)/3'
_refine_ls_weighting_scheme calc
_refine_ls_wR_factor_gt 0.1324
_refine_ls_wR_factor_ref 0.1727
_reflns_Friedel_coverage 0.000
_reflns_number_gt 2283
_reflns_number_total 5959
_reflns_threshold_expression 'I > 2\s(I)'
_cod_data_source_file ja8b08781_si_005.cif
_cod_data_source_block mo_hu109_0m
_cod_original_cell_volume 1522.46(19)
_cod_original_formula_sum 'C2.20 H2.80 O0.80'
_cod_database_code 4133191
_shelx_shelxl_version_number 2014/7
_shelx_space_group_comment
;
The symmetry employed for this shelxl refinement is uniquely defined
by the following loop, which should always be used as a source of
symmetry information in preference to the above space-group names.
They are only intended as comments.
;
_olex2_refinement_description
;
1. Fixed Uiso
 At 1.2 times of:
  All C(H) groups, All C(H,H) groups
 At 1.5 times of:
  All C(H,H,H) groups
2. Uiso/Uaniso restraints and constraints
Uanis(C017) \\sim Ueq: with sigma of 0.0001 and sigma for terminal atoms of
0.0002
3.a Ternary CH refined with riding coordinates:
 C00F(H00F), C00H(H00U), C00J(H00J), C00M(H00M), C00O(H00O), C00Y(H00Y)
3.b Secondary CH2 refined with riding coordinates:
 C00L(H00I,H00K), C00N(H00A,H00B), C00S(H00L,H00N), C00T(H00V,H00W), C00X(H00G,
 H00H), C00Z(H00S,H00T), C010(H01A,H01B), C018(H01O,H01P), C019(H01Q,H01R)
3.c Idealised Me refined as rotating group:
 C00U(H00P,H00Q,H00R), C00W(H00C,H00D,H00E), C012(H01C,H01D,H01E), C014(H01I,
 H01J,H01K), C015(H01L,H01M,H01N), C016(H01F,H01G,H01H)
;
_olex2_submission_special_instructions 'No special instructions were received'

loop_
_space_group_symop_operation_xyz
'x, y, z'
'-x, -y, -z'

loop_
_atom_site_label
_atom_site_type_symbol
_atom_site_fract_x
_atom_site_fract_y
_atom_site_fract_z
_atom_site_U_iso_or_equiv
_atom_site_adp_type
_atom_site_occupancy
_atom_site_site_symmetry_order
_atom_site_calc_flag
_atom_site_refinement_flags_posn
_atom_site_refinement_flags_adp
O001 O -0.5600(3) 0.6539(3) 0.2369(2) 0.0188(7) Uani 1 1 d . .
O002 O 0.5225(4) 0.6649(3) 0.6452(2) 0.0242(8) Uani 1 1 d . .
O003 O 1.1905(4) 0.6659(3) 0.9788(3) 0.0247(8) Uani 1 1 d . .
O004 O 0.7738(4) 0.6541(3) 0.9041(2) 0.0212(8) Uani 1 1 d . .
O005 O 0.1071(3) 0.6558(3) 0.5711(2) 0.0231(8) Uani 1 1 d . .
O006 O 0.7535(4) 0.8341(3) 0.9100(3) 0.0256(8) Uani 1 1 d . .
O007 O 0.9913(4) 0.8482(4) 1.1211(3) 0.0349(10) Uani 1 1 d . .
O008 O -0.5799(4) 0.8342(3) 0.2435(3) 0.0265(8) Uani 1 1 d . .
O009 O 0.0863(4) 0.8339(4) 0.5760(2) 0.0259(8) Uani 1 1 d . .
O00A O -0.3416(5) 0.8480(4) 0.4547(3) 0.0345(9) Uani 1 1 d . .
O00B O 0.3272(4) 0.8485(4) 0.7884(3) 0.0309(9) Uani 1 1 d . .
O00C O -0.1444(4) 0.6652(3) 0.3122(3) 0.0273(8) Uani 1 1 d . .
C00D C -0.3041(5) 0.7525(4) 0.3148(3) 0.0130(9) Uani 1 1 d . .
C00E C 1.1805(5) 0.7627(5) 0.9936(3) 0.0202(11) Uani 1 1 d . .
C00F C -0.4403(5) 0.6243(5) 0.2428(3) 0.0203(11) Uani 1 1 d . .
H00F H -0.4560 0.5489 0.2724 0.024 Uiso 1 1 calc R .
C00G C 1.0286(5) 0.7529(5) 0.9814(3) 0.0161(10) Uani 1 1 d . .
C00H C 0.9954(5) 0.8490(5) 0.9322(3) 0.0159(10) Uani 1 1 d . .
H00U H 1.0532 0.9404 0.9770 0.019 Uiso 1 1 calc R .
C00I C 0.8310(5) 0.7856(5) 0.9153(3) 0.0220(11) Uani 1 1 d . .
C00J C -0.3372(5) 0.8484(5) 0.2664(3) 0.0172(10) Uani 1 1 d . .
H00J H -0.2799 0.9394 0.3117 0.021 Uiso 1 1 calc R .
C00K C -0.3140(5) 0.7657(5) 0.4210(3) 0.0163(10) Uani 1 1 d . .
C00L C 0.2387(5) 0.7080(5) 0.4223(3) 0.0194(10) Uani 1 1 d . .
H00I H 0.2691 0.7015 0.3629 0.023 Uiso 1 1 calc R .
H00K H 0.1382 0.6971 0.3993 0.023 Uiso 1 1 calc R .
C00M C 0.3275(5) 0.8481(5) 0.5995(3) 0.0165(10) Uani 1 1 d . .
H00M H 0.3860 0.9392 0.6449 0.020 Uiso 1 1 calc R .
C00N C -0.4339(6) 0.5945(5) 0.1382(3) 0.0212(11) Uani 1 1 d . .
H00A H -0.5227 0.5103 0.0963 0.025 Uiso 1 1 calc R .
H00B H -0.3452 0.5864 0.1424 0.025 Uiso 1 1 calc R .
C00O C 0.2248(5) 0.6225(5) 0.5769(3) 0.0182(10) Uani 1 1 d . .
H00O H 0.2088 0.5465 0.6057 0.022 Uiso 1 1 calc R .
C00P C 0.3627(5) 0.7520(4) 0.6469(3) 0.0158(10) Uani 1 1 d . .
C00Q C 1.0169(5) 0.7653(5) 1.0887(3) 0.0191(11) Uani 1 1 d . .
C00R C -0.5037(5) 0.7840(4) 0.2485(3) 0.0166(10) Uani 1 1 d . .
C00S C 0.3465(5) 0.8424(5) 0.4962(4) 0.0216(11) Uani 1 1 d . .
H00L H 0.3302 0.9092 0.4688 0.026 Uiso 1 1 calc R .
H00N H 0.4493 0.8634 0.5041 0.026 Uiso 1 1 calc R .
C00T C 1.0117(5) 0.8418(5) 0.8277(3) 0.0184(10) Uani 1 1 d . .
H00V H 0.9921 0.9067 0.7996 0.022 Uiso 1 1 calc R .
H00W H 1.1148 0.8649 0.8349 0.022 Uiso 1 1 calc R .
C00U C 0.6449(5) 0.8982(5) 0.6942(4) 0.0227(11) Uani 1 1 d . .
H00P H 0.7291 0.8980 0.7404 0.034 Uiso 1 1 calc GR .
H00Q H 0.6227 0.9594 0.7287 0.034 Uiso 1 1 calc GR .
H00R H 0.6697 0.9254 0.6362 0.034 Uiso 1 1 calc GR .
C00V C 0.1652(5) 0.7870(5) 0.5831(4) 0.0194(10) Uani 1 1 d . .
C00W C -0.0203(5) 0.8981(5) 0.3611(4) 0.0222(11) Uani 1 1 d . .
H00C H 0.0513 0.9040 0.4221 0.033 Uiso 1 1 calc GR .
H00D H -0.0496 0.9634 0.3758 0.033 Uiso 1 1 calc GR .
H00E H 0.0251 0.9148 0.3091 0.033 Uiso 1 1 calc GR .
C00X C -0.3183(5) 0.8428(5) 0.1626(3) 0.0204(11) Uani 1 1 d . .
H00G H -0.2152 0.8652 0.1703 0.025 Uiso 1 1 calc R .
H00H H -0.3369 0.9081 0.1344 0.025 Uiso 1 1 calc R .
C00Y C 0.8930(5) 0.6231(4) 0.9083(3) 0.0151(10) Uani 1 1 d . .
H00Y H 0.8778 0.5469 0.9367 0.018 Uiso 1 1 calc R .
C00Z C 0.2349(5) 0.5983(5) 0.4712(3) 0.0214(11) Uani 1 1 d . .
H00S H 0.3257 0.5933 0.4762 0.026 Uiso 1 1 calc R .
H00T H 0.1485 0.5133 0.4282 0.026 Uiso 1 1 calc R .
C010 C -0.4272(5) 0.7044(5) 0.0896(4) 0.0234(11) Uani 1 1 d . .
H01A H -0.5275 0.6936 0.0654 0.028 Uiso 1 1 calc R .
H01B H -0.3962 0.6967 0.0306 0.028 Uiso 1 1 calc R .
C011 C 0.3525(5) 0.7671(5) 0.7544(4) 0.0217(11) Uani 1 1 d . .
C012 C -0.2943(6) 0.6748(5) 0.4786(4) 0.0274(12) Uani 1 1 d . .
H01C H -0.1889 0.7017 0.5047 0.041 Uiso 1 1 calc GR .
H01D H -0.3501 0.5855 0.4343 0.041 Uiso 1 1 calc GR .
H01E H -0.3308 0.6774 0.5345 0.041 Uiso 1 1 calc GR .
C013 C -0.1544(5) 0.7639(5) 0.3246(3) 0.0188(10) Uani 1 1 d . .
C014 C 1.3141(5) 0.8984(5) 1.0279(4) 0.0255(12) Uani 1 1 d . .
H01I H 1.3567 0.9254 1.1013 0.038 Uiso 1 1 calc GR .
H01J H 1.2841 0.9597 1.0049 0.038 Uiso 1 1 calc GR .
H01K H 1.3881 0.8982 0.9997 0.038 Uiso 1 1 calc GR .
C015 C 1.0406(6) 0.6746(5) 1.1455(4) 0.0245(12) Uani 1 1 d . .
H01L H 1.1468 0.7125 1.1819 0.037 Uiso 1 1 calc GR .
H01M H 1.0032 0.5901 1.0984 0.037 Uiso 1 1 calc GR .
H01N H 0.9875 0.6618 1.1933 0.037 Uiso 1 1 calc GR .
C016 C 0.3748(6) 0.6769(6) 0.8120(4) 0.0298(13) Uani 1 1 d . .
H01F H 0.4783 0.6978 0.8301 0.045 Uiso 1 1 calc GR .
H01G H 0.3097 0.5863 0.7706 0.045 Uiso 1 1 calc GR .
H01H H 0.3511 0.6876 0.8732 0.045 Uiso 1 1 calc GR .
C017 C 0.5118(5) 0.7628(5) 0.6591(3) 0.0150(9) Uani 1 1 d . U
C018 C 0.9004(5) 0.5980(5) 0.8044(3) 0.0208(11) Uani 1 1 d . .
H01O H 0.8125 0.5135 0.7621 0.025 Uiso 1 1 calc R .
H01P H 0.9896 0.5908 0.8086 0.025 Uiso 1 1 calc R .
C019 C 0.9060(6) 0.7062(5) 0.7552(4) 0.0246(11) Uani 1 1 d . .
H01Q H 0.9381 0.6990 0.6968 0.029 Uiso 1 1 calc R .
H01R H 0.8053 0.6947 0.7304 0.029 Uiso 1 1 calc R .

loop_
_atom_site_aniso_label
_atom_site_aniso_U_11
_atom_site_aniso_U_22
_atom_site_aniso_U_33
_atom_site_aniso_U_23
_atom_site_aniso_U_13
_atom_site_aniso_U_12
O001 0.0171(17) 0.0162(18) 0.0232(18) 0.0027(14) 0.0090(14) 0.0081(15)
O002 0.0241(19) 0.026(2) 0.0257(19) 0.0031(16) 0.0094(16) 0.0158(17)
O003 0.030(2) 0.030(2) 0.029(2) 0.0110(16) 0.0158(16) 0.0225(17)
O004 0.0182(17) 0.0194(18) 0.0265(19) 0.0098(15) 0.0095(15) 0.0079(15)
O005 0.0137(17) 0.0221(19) 0.0286(19) 0.0011(16) 0.0075(15) 0.0064(15)
O006 0.0183(18) 0.031(2) 0.036(2) 0.0117(17) 0.0121(16) 0.0171(17)
O007 0.054(3) 0.041(2) 0.030(2) 0.0085(18) 0.023(2) 0.036(2)
O008 0.025(2) 0.029(2) 0.031(2) 0.0086(17) 0.0114(16) 0.0170(17)
O009 0.0234(19) 0.031(2) 0.0256(19) 0.0038(16) 0.0044(15) 0.0183(17)
O00A 0.055(3) 0.039(2) 0.026(2) 0.0103(18) 0.0215(19) 0.033(2)
O00B 0.045(2) 0.039(2) 0.026(2) 0.0095(18) 0.0215(18) 0.030(2)
O00C 0.030(2) 0.026(2) 0.038(2) 0.0139(17) 0.0155(17) 0.0205(18)
C00D 0.011(2) 0.014(2) 0.012(2) -0.0001(19) 0.0026(18) 0.0061(19)
C00E 0.022(2) 0.037(3) 0.018(2) 0.012(2) 0.016(2) 0.022(2)
C00F 0.023(3) 0.016(3) 0.022(3) 0.003(2) 0.009(2) 0.010(2)
C00G 0.014(2) 0.021(3) 0.020(2) 0.007(2) 0.0069(19) 0.013(2)
C00H 0.016(2) 0.014(2) 0.017(2) 0.0032(19) -0.0003(19) 0.010(2)
C00I 0.018(2) 0.038(3) 0.012(2) 0.005(2) 0.0024(19) 0.018(2)
C00J 0.017(2) 0.017(2) 0.016(2) 0.005(2) 0.006(2) 0.007(2)
C00K 0.015(2) 0.014(2) 0.018(2) 0.0031(19) 0.0058(19) 0.006(2)
C00L 0.026(3) 0.023(3) 0.012(2) 0.014(2) 0.008(2) 0.012(2)
C00M 0.014(2) 0.013(2) 0.022(3) 0.002(2) 0.009(2) 0.006(2)
C00N 0.027(3) 0.017(3) 0.018(2) 0.003(2) 0.005(2) 0.012(2)
C00O 0.024(3) 0.021(3) 0.010(2) 0.0037(19) 0.009(2) 0.009(2)
C00P 0.023(3) 0.011(2) 0.015(2) 0.0054(19) 0.011(2) 0.007(2)
C00Q 0.015(2) 0.028(3) 0.008(2) 0.000(2) 0.0033(19) 0.007(2)
C00R 0.024(3) 0.016(2) 0.015(2) 0.005(2) 0.010(2) 0.012(2)
C00S 0.017(2) 0.022(3) 0.027(3) 0.010(2) 0.007(2) 0.010(2)
C00T 0.019(2) 0.025(3) 0.015(2) 0.013(2) 0.010(2) 0.010(2)
C00U 0.019(3) 0.027(3) 0.021(3) 0.007(2) 0.003(2) 0.013(2)
C00V 0.017(2) 0.013(2) 0.024(3) 0.004(2) 0.008(2) 0.003(2)
C00W 0.012(2) 0.020(3) 0.028(3) 0.002(2) 0.006(2) 0.003(2)
C00X 0.026(3) 0.017(3) 0.019(2) 0.004(2) 0.008(2) 0.012(2)
C00Y 0.009(2) 0.009(2) 0.029(3) 0.007(2) 0.006(2) 0.0059(19)
C00Z 0.013(2) 0.027(3) 0.017(2) 0.002(2) 0.005(2) 0.006(2)
C010 0.019(3) 0.030(3) 0.017(2) -0.003(2) 0.009(2) 0.009(2)
C011 0.021(3) 0.027(3) 0.024(3) 0.007(2) 0.012(2) 0.015(2)
C012 0.032(3) 0.031(3) 0.020(3) 0.002(2) 0.009(2) 0.017(3)
C013 0.025(3) 0.023(3) 0.011(2) 0.0071(19) 0.0076(19) 0.012(2)
C014 0.022(3) 0.030(3) 0.024(3) 0.006(2) 0.008(2) 0.012(2)
C015 0.028(3) 0.043(3) 0.018(2) 0.024(2) 0.012(2) 0.025(3)
C016 0.039(3) 0.040(3) 0.026(3) 0.015(3) 0.021(3) 0.026(3)
C017 0.0150(9) 0.0150(9) 0.0150(9) 0.0041(3) 0.0052(3) 0.0075(4)
C018 0.027(3) 0.013(2) 0.022(3) 0.000(2) 0.012(2) 0.009(2)
C019 0.023(3) 0.027(3) 0.019(3) 0.003(2) 0.003(2) 0.012(2)

loop_
_atom_type_symbol
_atom_type_description
_atom_type_scat_dispersion_real
_atom_type_scat_dispersion_imag
_atom_type_scat_source
C C 0.0033 0.0016 'International Tables Vol C Tables 4.2.6.8 and 6.1.1.4'
H H 0.0000 0.0000 'International Tables Vol C Tables 4.2.6.8 and 6.1.1.4'
O O 0.0106 0.0060 'International Tables Vol C Tables 4.2.6.8 and 6.1.1.4'

loop_
_geom_angle_atom_site_label_1
_geom_angle_atom_site_label_2
_geom_angle_atom_site_label_3
_geom_angle
C00R O001 C00F 108.4(3)
C00I O004 C00Y 108.5(3)
C00V O005 C00O 109.3(4)
C00F C00D C00K 109.2(4)
C00J C00D C00F 97.9(3)
C00J C00D C00K 110.7(3)
C013 C00D C00F 115.4(4)
C013 C00D C00J 116.4(4)
C013 C00D C00K 106.9(4)
O003 C00E C00G 120.9(5)
O003 C00E C014 122.2(4)
C014 C00E C00G 116.9(4)
O001 C00F C00D 101.6(3)
O001 C00F H00F 110.8
O001 C00F C00N 109.0(4)
C00D C00F H00F 110.8
C00N C00F C00D 113.6(4)
C00N C00F H00F 110.8
C00E C00G C00Q 106.1(4)
C00E C00G C00Y 114.4(4)
C00H C00G C00E 117.7(4)
C00H C00G C00Q 111.0(4)
C00H C00G C00Y 98.1(3)
C00Y C00G C00Q 109.3(4)
C00G C00H H00U 112.7
C00G C00H C00T 111.8(4)
C00I C00H C00G 99.0(4)
C00I C00H H00U 112.7
C00I C00H C00T 107.0(4)
C00T C00H H00U 112.7
O004 C00I C00H 109.2(4)
O006 C00I O004 121.1(5)
O006 C00I C00H 129.6(5)
C00D C00J H00J 112.6
C00D C00J C00R 99.3(4)
C00D C00J C00X 111.5(4)
C00R C00J H00J 112.6
C00R C00J C00X 107.5(4)
C00X C00J H00J 112.6
O00A C00K C00D 119.3(4)
O00A C00K C012 121.7(4)
C012 C00K C00D 119.0(4)
H00I C00L H00K 108.0
C00S C00L H00I 109.4
C00S C00L H00K 109.4
C00S C00L C00Z 111.0(4)
C00Z C00L H00I 109.4
C00Z C00L H00K 109.4
C00P C00M H00M 112.4
C00P C00M C00S 110.3(4)
C00S C00M H00M 112.4
C00V C00M H00M 112.4
C00V C00M C00P 100.5(4)
C00V C00M C00S 108.1(4)
C00F C00N H00A 109.7
C00F C00N H00B 109.7
C00F C00N C010 110.0(4)
H00A C00N H00B 108.2
C010 C00N H00A 109.7
C010 C00N H00B 109.7
O005 C00O H00O 112.3
O005 C00O C00P 100.7(3)
O005 C00O C00Z 108.4(4)
C00P C00O H00O 112.3
C00Z C00O H00O 112.3
C00Z C00O C00P 110.2(4)
C00M C00P C00O 98.5(4)
C00M C00P C011 108.9(4)
C00O C00P C011 108.2(4)
C017 C00P C00M 118.5(4)
C017 C00P C00O 116.3(4)
C017 C00P C011 106.0(4)
O007 C00Q C00G 118.3(4)
O007 C00Q C015 124.0(4)
C015 C00Q C00G 117.7(4)
O001 C00R C00J 109.1(4)
O008 C00R O001 122.2(4)
O008 C00R C00J 128.8(4)
C00L C00S C00M 111.9(4)
C00L C00S H00L 109.2
C00L C00S H00N 109.2
C00M C00S H00L 109.2
C00M C00S H00N 109.2
H00L C00S H00N 107.9
C00H C00T H00V 109.2
C00H C00T H00W 109.2
H00V C00T H00W 107.9
C019 C00T C00H 112.2(4)
C019 C00T H00V 109.2
C019 C00T H00W 109.2
H00P C00U H00Q 109.5
H00P C00U H00R 109.5
H00Q C00U H00R 109.5
C017 C00U H00P 109.5
C017 C00U H00Q 109.5
C017 C00U H00R 109.5
O005 C00V C00M 108.9(4)
O009 C00V O005 120.1(4)
O009 C00V C00M 130.9(4)
H00C C00W H00D 109.5
H00C C00W H00E 109.5
H00D C00W H00E 109.5
C013 C00W H00C 109.5
C013 C00W H00D 109.5
C013 C00W H00E 109.5
C00J C00X H00G 109.5
C00J C00X H00H 109.5
C00J C00X C010 110.8(4)
H00G C00X H00H 108.1
C010 C00X H00G 109.5
C010 C00X H00H 109.5
O004 C00Y C00G 99.9(3)
O004 C00Y H00Y 111.4
O004 C00Y C018 109.0(4)
C00G C00Y H00Y 111.4
C018 C00Y C00G 113.1(4)
C018 C00Y H00Y 111.4
C00L C00Z C00O 111.6(4)
C00L C00Z H00S 109.3
C00L C00Z H00T 109.3
C00O C00Z H00S 109.3
C00O C00Z H00T 109.3
H00S C00Z H00T 108.0
C00N C010 C00X 112.8(4)
C00N C010 H01A 109.0
C00N C010 H01B 109.0
C00X C010 H01A 109.0
C00X C010 H01B 109.0
H01A C010 H01B 107.8
O00B C011 C00P 120.4(4)
O00B C011 C016 121.8(4)
C016 C011 C00P 117.8(4)
C00K C012 H01C 109.5
C00K C012 H01D 109.5
C00K C012 H01E 109.5
H01C C012 H01D 109.5
H01C C012 H01E 109.5
H01D C012 H01E 109.5
O00C C013 C00D 119.8(4)
O00C C013 C00W 121.8(4)
C00W C013 C00D 118.0(4)
C00E C014 H01I 109.5
C00E C014 H01J 109.5
C00E C014 H01K 109.5
H01I C014 H01J 109.5
H01I C014 H01K 109.5
H01J C014 H01K 109.5
C00Q C015 H01L 109.5
C00Q C015 H01M 109.5
C00Q C015 H01N 109.5
H01L C015 H01M 109.5
H01L C015 H01N 109.5
H01M C015 H01N 109.5
C011 C016 H01F 109.5
C011 C016 H01G 109.5
C011 C016 H01H 109.5
H01F C016 H01G 109.5
H01F C016 H01H 109.5
H01G C016 H01H 109.5
O002 C017 C00P 120.6(4)
O002 C017 C00U 122.1(4)
C00U C017 C00P 117.2(4)
C00Y C018 H01O 109.2
C00Y C018 H01P 109.2
C00Y C018 C019 112.2(4)
H01O C018 H01P 107.9
C019 C018 H01O 109.2
C019 C018 H01P 109.2
C00T C019 C018 112.0(4)
C00T C019 H01Q 109.2
C00T C019 H01R 109.2
C018 C019 H01Q 109.2
C018 C019 H01R 109.2
H01Q C019 H01R 107.9

loop_
_geom_bond_atom_site_label_1
_geom_bond_atom_site_label_2
_geom_bond_distance
O001 C00F 1.466(5)
O001 C00R 1.353(5)
O002 C017 1.217(5)
O003 C00E 1.201(6)
O004 C00I 1.368(6)
O004 C00Y 1.476(5)
O005 C00O 1.475(5)
O005 C00V 1.362(6)
O006 C00I 1.202(5)
O007 C00Q 1.208(6)
O008 C00R 1.206(5)
O009 C00V 1.200(5)
O00A C00K 1.224(5)
O00B C011 1.199(6)
O00C C013 1.221(6)
C00D C00F 1.543(6)
C00D C00J 1.530(6)
C00D C00K 1.543(6)
C00D C013 1.523(6)
C00E C00G 1.549(6)
C00E C014 1.508(7)
C00F H00F 1.0000
C00F C00N 1.523(6)
C00G C00H 1.538(6)
C00G C00Q 1.565(6)
C00G C00Y 1.555(6)
C00H H00U 1.0000
C00H C00I 1.517(6)
C00H C00T 1.544(6)
C00J H00J 1.0000
C00J C00R 1.534(6)
C00J C00X 1.545(6)
C00K C012 1.491(7)
C00L H00I 0.9900
C00L H00K 0.9900
C00L C00S 1.523(7)
C00L C00Z 1.543(7)
C00M H00M 1.0000
C00M C00P 1.535(6)
C00M C00S 1.540(6)
C00M C00V 1.498(6)
C00N H00A 0.9900
C00N H00B 0.9900
C00N C010 1.534(7)
C00O H00O 1.0000
C00O C00P 1.549(6)
C00O C00Z 1.545(6)
C00P C011 1.564(6)
C00P C017 1.513(6)
C00Q C015 1.498(6)
C00S H00L 0.9900
C00S H00N 0.9900
C00T H00V 0.9900
C00T H00W 0.9900
C00T C019 1.522(7)
C00U H00P 0.9800
C00U H00Q 0.9800
C00U H00R 0.9800
C00U C017 1.504(6)
C00W H00C 0.9800
C00W H00D 0.9800
C00W H00E 0.9800
C00W C013 1.499(7)
C00X H00G 0.9900
C00X H00H 0.9900
C00X C010 1.550(6)
C00Y H00Y 1.0000
C00Y C018 1.509(6)
C00Z H00S 0.9900
C00Z H00T 0.9900
C010 H01A 0.9900
C010 H01B 0.9900
C011 C016 1.493(7)
C012 H01C 0.9800
C012 H01D 0.9800
C012 H01E 0.9800
C014 H01I 0.9800
C014 H01J 0.9800
C014 H01K 0.9800
C015 H01L 0.9800
C015 H01M 0.9800
C015 H01N 0.9800
C016 H01F 0.9800
C016 H01G 0.9800
C016 H01H 0.9800
C018 H01O 0.9900
C018 H01P 0.9900
C018 C019 1.524(7)
C019 H01Q 0.9900
C019 H01R 0.9900
